data_4078049
loop_
_publ_author_name
'Aharonovich, Sinai'
'Botoshansky, Mark'
'Balazs, Yael S.'
'Eisen, Moris S.'

_publ_section_title
;
 Elucidation of Substituent Effects in the Polymerization of Propylene
 Promoted by Titanium Amidinates
;
_journal_issue 8
_journal_name_full Organometallics
_journal_page_first 3435
_journal_paper_doi 10.1021/om300068w
_journal_volume 31
_journal_year 2012
_chemical_formula_moiety 'C30 H54 Cl2 N4 Si4 Ti'
_chemical_formula_sum 'C30 H54 Cl2 N4 Si4 Ti'
_chemical_formula_weight 701.94
_chemical_name_systematic
; 
 ? 
;
_space_group_IT_number 15
_symmetry_cell_setting monoclinic
_symmetry_space_group_name_Hall '-C 2yc'
_symmetry_space_group_name_H-M 'C 1 2/c 1'
_atom_sites_solution_hydrogens geom
_atom_sites_solution_primary direct
_atom_sites_solution_secondary difmap
_audit_creation_method SHELXL-97
_cell_angle_alpha 90.00
_cell_angle_beta 128.7431(14)
_cell_angle_gamma 90.00
_cell_formula_units_Z 4
_cell_length_a 28.4890(5)
_cell_length_b 8.8040(3)
_cell_length_c 20.1850(5)
_cell_measurement_reflns_used 8400
_cell_measurement_temperature 230.0(1)
_cell_measurement_theta_max 27.485
_cell_measurement_theta_min 1.018
_cell_volume 3948.7(2)
_computing_cell_refinement 'HKL Scalepack (Otwinowski & Minor 1997)'
_computing_data_collection 'Nonius (1997), KappaCCD Collect Program'
_computing_data_reduction
;
HKL Denzo and Scalepack (Otwinowski & Minor 1997)
;
_computing_molecular_graphics
;
Molecular Structure Corporation (1999). 
ORTEP. TEXRAY Structure Analysis Package. 
MSC, 3200 Research Forest Drive, The 
Woodlands,TX 77381, USA.
;
_computing_publication_material 'SHELXL-97 (Sheldrick, 1997)'
_computing_structure_refinement 'SHELXL-97 (Sheldrick, 1997)'
_computing_structure_solution
;
S.Mackay, C.J.Gilmore, C.Edwards, M. Tremayne, N. Stuart, K.Shankland 
"maXus": a computer program for the solution and refinement of crystal 
structures from diffraction data University of Glasgow, Scotland, UK, 
Nonius BV, Delft, The Netherlands and MacScience Co. Ltd.,
Yokohama, Japan (1998)
;
_diffrn_ambient_temperature 230.0(1)
_diffrn_measured_fraction_theta_full 0.997
_diffrn_measured_fraction_theta_max 0.997
_diffrn_measurement_device_type KappaCCD
_diffrn_measurement_method CCD
_diffrn_radiation_monochromator graphite
_diffrn_radiation_source 'fine-focus sealed tube'
_diffrn_radiation_type MoK\a
_diffrn_radiation_wavelength 0.71073
_diffrn_reflns_av_R_equivalents 0.0216
_diffrn_reflns_av_sigmaI/netI 0.0500
_diffrn_reflns_limit_h_max 33
_diffrn_reflns_limit_h_min -33
_diffrn_reflns_limit_k_max 9
_diffrn_reflns_limit_k_min -10
_diffrn_reflns_limit_l_max 23
_diffrn_reflns_limit_l_min -24
_diffrn_reflns_number 6025
_diffrn_reflns_theta_full 25.05
_diffrn_reflns_theta_max 25.05
_diffrn_reflns_theta_min 1.83
_exptl_absorpt_coefficient_mu 0.498
_exptl_absorpt_correction_T_max 0.8650
_exptl_absorpt_correction_T_min 0.8182
_exptl_absorpt_correction_type none
_exptl_crystal_density_diffrn 1.181
_exptl_crystal_density_method 'not measured'
_exptl_crystal_description prism
_exptl_crystal_F_000 1496
_exptl_crystal_size_max 0.42
_exptl_crystal_size_mid 0.42
_exptl_crystal_size_min 0.30
_refine_diff_density_max 0.276
_refine_diff_density_min -0.441
_refine_diff_density_rms 0.102
_refine_ls_extinction_method none
_refine_ls_goodness_of_fit_ref 0.950
_refine_ls_hydrogen_treatment constr
_refine_ls_matrix_type full
_refine_ls_number_parameters 213
_refine_ls_number_reflns 3499
_refine_ls_number_restraints 0
_refine_ls_restrained_S_all 0.950
_refine_ls_R_factor_all 0.0488
_refine_ls_R_factor_gt 0.0325
_refine_ls_shift/su_max 0.002
_refine_ls_shift/su_mean 0.000
_refine_ls_structure_factor_coef Fsqd
_refine_ls_weighting_details 'calc w=1/[\s^2^(Fo^2^)+(0.0517P)^2^+0.0000P] where P=(Fo^2^+2Fc^2^)/3'
_refine_ls_weighting_scheme calc
_refine_ls_wR_factor_gt 0.0849
_refine_ls_wR_factor_ref 0.0884
_reflns_number_gt 2485
_reflns_number_total 3499
_reflns_threshold_expression >2sigma(I)
_cod_data_source_file om300068w_si_002.cif
_cod_data_source_block tipetam
_cod_original_cell_volume 3948.73(18)
_cod_original_sg_symbol_H-M C2/c
_cod_database_code 4078049

loop_
_symmetry_equiv_pos_as_xyz
'x, y, z'
'-x, y, -z+1/2'
'x+1/2, y+1/2, z'
'-x+1/2, y+1/2, -z+1/2'
'-x, -y, -z'
'x, -y, z-1/2'
'-x+1/2, -y+1/2, -z'
'x+1/2, -y+1/2, z-1/2'

loop_
_atom_site_label
_atom_site_type_symbol
_atom_site_fract_x
_atom_site_fract_y
_atom_site_fract_z
_atom_site_U_iso_or_equiv
_atom_site_adp_type
_atom_site_occupancy
_atom_site_symmetry_multiplicity
_atom_site_calc_flag
_atom_site_refinement_flags
Ti1 Ti 0.0000 0.95579(5) 0.2500 0.03903(15) Uani 1 2 d S
Si1 Si 0.15420(3) 1.01852(7) 0.42201(4) 0.04888(17) Uani 1 1 d .
Si2 Si -0.04248(3) 0.66292(7) 0.32910(4) 0.04713(17) Uani 1 1 d .
Cl1 Cl 0.03315(3) 1.12971(7) 0.20320(4) 0.06550(19) Uani 1 1 d .
N1 N 0.08587(7) 0.91696(17) 0.36259(10) 0.0399(4) Uani 1 1 d .
N2 N 0.00546(7) 0.78519(17) 0.32650(10) 0.0394(4) Uani 1 1 d .
C1 C 0.21464(10) 0.9333(3) 0.52704(15) 0.0658(7) Uani 1 1 d .
H1A H 0.2230 0.8311 0.5190 0.079(8) Uiso 1 1 calc R
H1B H 0.2017 0.9298 0.5614 0.094(9) Uiso 1 1 calc R
H1C H 0.2508 0.9946 0.5555 0.088(8) Uiso 1 1 calc R
C2 C 0.13942(13) 1.2139(3) 0.4389(2) 0.0828(9) Uani 1 1 d .
H2A H 0.1078 1.2596 0.3845 0.092(9) Uiso 1 1 calc R
H2B H 0.1758 1.2741 0.4672 0.103(10) Uiso 1 1 calc R
H2C H 0.1269 1.2104 0.4738 0.098(11) Uiso 1 1 calc R
C3 C 0.18354(12) 1.0177(4) 0.36189(17) 0.0813(9) Uani 1 1 d .
H3A H 0.1536 1.0605 0.3059 0.141(14) Uiso 1 1 calc R
H3B H 0.1924 0.9142 0.3564 0.149(16) Uiso 1 1 calc R
H3C H 0.2200 1.0781 0.3920 0.105(10) Uiso 1 1 calc R
C4 C 0.06250(9) 0.8220(2) 0.38739(12) 0.0375(4) Uani 1 1 d .
C5 C 0.09683(8) 0.7686(2) 0.47688(11) 0.0388(4) Uani 1 1 d .
C6 C 0.13400(10) 0.6429(2) 0.50672(13) 0.0493(5) Uani 1 1 d .
H6 H 0.1384 0.5896 0.4705 0.056(6) Uiso 1 1 calc R
C7 C 0.16488(10) 0.5953(3) 0.58992(13) 0.0518(5) Uani 1 1 d .
H7 H 0.1895 0.5087 0.6093 0.062(7) Uiso 1 1 calc R
C8 C 0.15998(10) 0.6736(2) 0.64491(13) 0.0473(5) Uani 1 1 d .
C9 C 0.12216(10) 0.7979(2) 0.61405(13) 0.0513(5) Uani 1 1 d .
H9 H 0.1178 0.8514 0.6502 0.073(7) Uiso 1 1 calc R
C10 C 0.09062(10) 0.8451(2) 0.53086(13) 0.0487(5) Uani 1 1 d .
H10 H 0.0648 0.9295 0.5109 0.054(6) Uiso 1 1 calc R
C11 C 0.19715(11) 0.6276(3) 0.73716(13) 0.0608(6) Uani 1 1 d .
H11A H 0.1793 0.6712 0.7615 0.101(10) Uiso 1 1 calc R
H11B H 0.1963 0.5167 0.7408 0.073(7) Uiso 1 1 calc R
C12 C 0.26107(14) 0.6792(5) 0.78796(17) 0.1020(11) Uani 1 1 d .
H12A H 0.2832 0.6478 0.8466 0.089(8) Uiso 1 1 calc R
H12B H 0.2622 0.7891 0.7853 0.151(16) Uiso 1 1 calc R
H12C H 0.2792 0.6343 0.7649 0.159(18) Uiso 1 1 calc R
C13 C -0.07840(13) 0.7710(3) 0.3652(2) 0.0794(8) Uani 1 1 d .
H13A H -0.0995 0.8579 0.3283 0.115(12) Uiso 1 1 calc R
H13B H -0.0478 0.8057 0.4229 0.112(12) Uiso 1 1 calc R
H13C H -0.1067 0.7061 0.3632 0.123(11) Uiso 1 1 calc R
C14 C -0.00276(11) 0.4972(3) 0.39962(16) 0.0628(6) Uani 1 1 d .
H14A H 0.0261 0.5315 0.4579 0.090(9) Uiso 1 1 calc R
H14B H 0.0181 0.4431 0.3830 0.086(9) Uiso 1 1 calc R
H14C H -0.0317 0.4299 0.3949 0.093(9) Uiso 1 1 calc R
C15 C -0.09778(13) 0.5908(3) 0.21920(16) 0.0792(9) Uani 1 1 d .
H15A H -0.1194 0.6755 0.1807 0.112(11) Uiso 1 1 calc R
H15B H -0.1261 0.5237 0.2163 0.102(9) Uiso 1 1 calc R
H15C H -0.0769 0.5353 0.2031 0.127(13) Uiso 1 1 calc R

loop_
_atom_site_aniso_label
_atom_site_aniso_U_11
_atom_site_aniso_U_22
_atom_site_aniso_U_33
_atom_site_aniso_U_23
_atom_site_aniso_U_13
_atom_site_aniso_U_12
Ti1 0.0364(3) 0.0358(3) 0.0402(3) 0.000 0.0217(3) 0.000
Si1 0.0381(3) 0.0510(3) 0.0486(3) -0.0014(3) 0.0228(3) -0.0066(3)
Si2 0.0483(4) 0.0486(3) 0.0498(4) -0.0029(3) 0.0333(3) -0.0099(3)
Cl1 0.0613(4) 0.0555(3) 0.0684(4) 0.0156(3) 0.0351(3) -0.0085(3)
N1 0.0363(9) 0.0412(9) 0.0403(9) -0.0003(7) 0.0231(8) -0.0027(7)
N2 0.0385(10) 0.0393(8) 0.0410(9) -0.0024(7) 0.0253(8) -0.0028(7)
C1 0.0423(14) 0.0824(18) 0.0557(15) 0.0018(13) 0.0225(13) -0.0047(12)
C2 0.0679(19) 0.0520(15) 0.090(2) -0.0141(15) 0.0307(19) -0.0128(14)
C3 0.0519(16) 0.124(3) 0.0701(19) 0.0037(18) 0.0388(16) -0.0216(17)
C4 0.0427(12) 0.0334(9) 0.0400(11) -0.0031(8) 0.0276(11) 0.0034(8)
C5 0.0400(11) 0.0397(10) 0.0384(11) -0.0022(9) 0.0253(10) -0.0024(9)
C6 0.0577(14) 0.0504(12) 0.0427(12) 0.0002(10) 0.0329(12) 0.0090(10)
C7 0.0571(15) 0.0489(12) 0.0489(13) 0.0080(10) 0.0329(12) 0.0098(11)
C8 0.0487(13) 0.0523(12) 0.0413(12) -0.0007(10) 0.0283(11) -0.0083(10)
C9 0.0585(14) 0.0579(13) 0.0437(12) -0.0056(11) 0.0349(12) -0.0017(11)
C10 0.0507(14) 0.0490(12) 0.0489(13) -0.0017(10) 0.0323(12) 0.0063(10)
C11 0.0693(17) 0.0666(16) 0.0445(13) 0.0057(11) 0.0347(14) -0.0083(12)
C12 0.082(2) 0.137(3) 0.0438(16) 0.0115(17) 0.0183(17) -0.038(2)
C13 0.0733(19) 0.0824(19) 0.111(3) -0.0014(19) 0.071(2) -0.0015(17)
C14 0.0749(17) 0.0508(13) 0.0713(17) 0.0008(12) 0.0500(16) -0.0120(12)
C15 0.0785(19) 0.0892(19) 0.0599(16) -0.0074(15) 0.0385(16) -0.0439(17)

loop_
_atom_type_symbol
_atom_type_description
_atom_type_scat_dispersion_real
_atom_type_scat_dispersion_imag
_atom_type_scat_source
Ti Ti 0.2776 0.4457 'International Tables Vol C Tables 4.2.6.8 and 6.1.1.4'
Cl Cl 0.1484 0.1585 'International Tables Vol C Tables 4.2.6.8 and 6.1.1.4'
Si Si 0.0817 0.0704 'International Tables Vol C Tables 4.2.6.8 and 6.1.1.4'
C C 0.0033 0.0016 'International Tables Vol C Tables 4.2.6.8 and 6.1.1.4'
H H 0.0000 0.0000 'International Tables Vol C Tables 4.2.6.8 and 6.1.1.4'
N N 0.0061 0.0033 'International Tables Vol C Tables 4.2.6.8 and 6.1.1.4'

loop_
_geom_angle_atom_site_label_1
_geom_angle_atom_site_label_2
_geom_angle_atom_site_label_3
_geom_angle
_geom_angle_site_symmetry_1
_geom_angle_site_symmetry_3
N1 Ti1 N1 161.04(9) 2 .
N1 Ti1 N2 100.52(6) 2 .
N1 Ti1 N2 65.21(6) . .
N1 Ti1 N2 100.51(6) . 2
N2 Ti1 N2 88.06(8) . 2
N1 Ti1 Cl1 93.11(4) 2 2
N1 Ti1 Cl1 99.57(5) . 2
N2 Ti1 Cl1 92.01(4) . 2
N2 Ti1 Cl1 157.89(5) 2 2
N1 Ti1 Cl1 99.56(5) 2 .
N1 Ti1 Cl1 93.10(4) . .
N2 Ti1 Cl1 157.88(5) . .
Cl1 Ti1 Cl1 96.08(4) 2 .
N1 Si1 C2 108.35(11) . .
N1 Si1 C3 108.12(10) . .
C2 Si1 C3 111.79(16) . .
N1 Si1 C1 114.33(10) . .
C2 Si1 C1 108.65(13) . .
C3 Si1 C1 105.65(12) . .
N2 Si2 C13 109.10(10) . .
N2 Si2 C14 113.07(10) . .
C13 Si2 C14 109.04(13) . .
N2 Si2 C15 105.52(9) . .
C13 Si2 C15 112.50(15) . .
C14 Si2 C15 107.65(13) . .
C4 N1 Si1 130.94(14) . .
C4 N1 Ti1 89.49(11) . .
Si1 N1 Ti1 134.81(9) . .
C4 N2 Si2 130.10(13) . .
C4 N2 Ti1 89.45(11) . .
Si2 N2 Ti1 139.40(9) . .
Si1 C1 H1A 109.5 . .
Si1 C1 H1B 109.5 . .
H1A C1 H1B 109.5 . .
Si1 C1 H1C 109.5 . .
H1A C1 H1C 109.5 . .
H1B C1 H1C 109.5 . .
Si1 C2 H2A 109.5 . .
Si1 C2 H2B 109.5 . .
H2A C2 H2B 109.5 . .
Si1 C2 H2C 109.5 . .
H2A C2 H2C 109.5 . .
H2B C2 H2C 109.5 . .
Si1 C3 H3A 109.5 . .
Si1 C3 H3B 109.5 . .
H3A C3 H3B 109.5 . .
Si1 C3 H3C 109.5 . .
H3A C3 H3C 109.5 . .
H3B C3 H3C 109.5 . .
N2 C4 N1 114.34(17) . .
N2 C4 C5 122.64(16) . .
N1 C4 C5 122.95(17) . .
C6 C5 C10 119.18(18) . .
C6 C5 C4 121.51(16) . .
C10 C5 C4 119.30(17) . .
C5 C6 C7 120.16(19) . .
C5 C6 H6 119.9 . .
C7 C6 H6 119.9 . .
C6 C7 C8 121.0(2) . .
C6 C7 H7 119.5 . .
C8 C7 H7 119.5 . .
C9 C8 C7 118.31(19) . .
C9 C8 C11 121.05(19) . .
C7 C8 C11 120.6(2) . .
C8 C9 C10 121.11(19) . .
C8 C9 H9 119.4 . .
C10 C9 H9 119.4 . .
C9 C10 C5 120.3(2) . .
C9 C10 H10 119.9 . .
C5 C10 H10 119.9 . .
C12 C11 C8 112.1(2) . .
C12 C11 H11A 109.2 . .
C8 C11 H11A 109.2 . .
C12 C11 H11B 109.2 . .
C8 C11 H11B 109.2 . .
H11A C11 H11B 107.9 . .
C11 C12 H12A 109.5 . .
C11 C12 H12B 109.5 . .
H12A C12 H12B 109.5 . .
C11 C12 H12C 109.5 . .
H12A C12 H12C 109.5 . .
H12B C12 H12C 109.5 . .
Si2 C13 H13A 109.5 . .
Si2 C13 H13B 109.5 . .
H13A C13 H13B 109.5 . .
Si2 C13 H13C 109.5 . .
H13A C13 H13C 109.5 . .
H13B C13 H13C 109.5 . .
Si2 C14 H14A 109.5 . .
Si2 C14 H14B 109.5 . .
H14A C14 H14B 109.5 . .
Si2 C14 H14C 109.5 . .
H14A C14 H14C 109.5 . .
H14B C14 H14C 109.5 . .
Si2 C15 H15A 109.5 . .
Si2 C15 H15B 109.5 . .
H15A C15 H15B 109.5 . .
Si2 C15 H15C 109.5 . .
H15A C15 H15C 109.5 . .
H15B C15 H15C 109.5 . .

loop_
_geom_bond_atom_site_label_1
_geom_bond_atom_site_label_2
_geom_bond_distance
Ti1 N1 2.0754(16)
Ti1 N2 2.0891(15)
Ti1 Cl1 2.2902(6)
Si1 N1 1.7622(16)
Si1 C2 1.853(3)
Si1 C3 1.855(2)
Si1 C1 1.858(2)
Si2 N2 1.7653(16)
Si2 C13 1.848(2)
Si2 C14 1.849(2)
Si2 C15 1.853(2)
N1 C4 1.345(2)
N2 C4 1.325(2)
C1 H1A 0.9700
C1 H1B 0.9700
C1 H1C 0.9700
C2 H2A 0.9700
C2 H2B 0.9700
C2 H2C 0.9700
C3 H3A 0.9700
C3 H3B 0.9700
C3 H3C 0.9700
C4 C5 1.493(3)
C5 C6 1.382(3)
C5 C10 1.383(3)
C6 C7 1.386(3)
C6 H6 0.9400
C7 C8 1.386(3)
C7 H7 0.9400
C8 C9 1.381(3)
C8 C11 1.512(3)
C9 C10 1.382(3)
C9 H9 0.9400
C10 H10 0.9400
C11 C12 1.496(4)
C11 H11A 0.9800
C11 H11B 0.9800
C12 H12A 0.9700
C12 H12B 0.9700
C12 H12C 0.9700
C13 H13A 0.9700
C13 H13B 0.9700
C13 H13C 0.9700
C14 H14A 0.9700
C14 H14B 0.9700
C14 H14C 0.9700
C15 H15A 0.9700
C15 H15B 0.9700
C15 H15C 0.9700
